data_1529969
loop_
_publ_author_name
'Gard, J.A.'
'West, A.R.'

_publ_section_title
;
 Preparation and crystal structure of Li2 Ca Si O4 and isostructural Li2
 Ca Ge O4
;
_journal_name_full 'Journal of Solid State Chemistry'
_journal_page_first 422
_journal_page_last 427
_journal_volume 7
_journal_year 1973
_chemical_formula_sum 'Ca Ge Li2 O4'
_chemical_name_systematic 'Li2 Ca Ge O4'
_space_group_IT_number 121
_symmetry_space_group_name_Hall 'I -4 2'
_symmetry_space_group_name_H-M 'I -4 2 m'
_cell_angle_alpha 90
_cell_angle_beta 90
_cell_angle_gamma 90
_cell_formula_units_Z 2
_cell_length_a 5.141
_cell_length_b 5.141
_cell_length_c 6.595
_cell_volume 174.305
_citation_journal_id_ASTM JSSCBI
_cod_data_source_file Gard_JSSCBI_1973_5.cif
_cod_data_source_block Ca1Ge1Li2O4
_cod_original_formula_sum 'Ca1 Ge1 Li2 O4'
_cod_database_code 1529969

loop_
_symmetry_equiv_pos_as_xyz
x,y,z
y,-x,-z
-x,-y,z
-y,x,-z
x,-y,-z
-y,-x,z
-x,y,-z
y,x,z
x+1/2,y+1/2,z+1/2
y+1/2,-x+1/2,-z+1/2
-x+1/2,-y+1/2,z+1/2
-y+1/2,x+1/2,-z+1/2
x+1/2,-y+1/2,-z+1/2
-y+1/2,-x+1/2,z+1/2
-x+1/2,y+1/2,-z+1/2
y+1/2,x+1/2,z+1/2

loop_
_atom_site_label
_atom_site_type_symbol
_atom_site_fract_x
_atom_site_fract_y
_atom_site_fract_z
_atom_site_occupancy
_atom_site_U_iso_or_equiv
O1 O-2 0.199 0.199 0.149 1 0.0
Ca1 Ca+2 0 0 0.5 1 0.0
Ge1 Ge+4 0 0 0 1 0.0
Li1 Li+1 0 0.5 0.25 1 0.0
